data_9007074
loop_
_publ_author_name
'Quartieri, S.'
'Boscherini, F.'
'Chaboy, J.'
'Dalconi, M. C.'
'Oberti, R.'
'Zanetti, A.'

_publ_section_title
;Characterization of trace Nd and Ce site preference and coordination in
 natural melanites: a combined X-ray diffraction and high-energy XAFS study
 Sample: V19
;
_journal_name_full 'Physics and Chemistry of Minerals'
_journal_page_first 495
_journal_page_last 502
_journal_paper_doi 10.1007/s00269-002-0251-9
_journal_volume 29
_journal_year 2002
_chemical_formula_sum
;Al0.196 Ca2.892 Fe1.391 Mg0.129 Mn0.024 Na0.04 O12 Si2.465 Ti0.826 V0.006
 Zr0.028
;
_chemical_name_mineral Melanite
_space_group_IT_number 230
_symmetry_space_group_name_Hall '-I 4bd 2c 3'
_symmetry_space_group_name_H-M 'I a -3 d'
_cell_angle_alpha 90
_cell_angle_beta 90
_cell_angle_gamma 90
_cell_formula_units_Z 8
_cell_length_a 12.127
_cell_length_b 12.127
_cell_length_c 12.127
_cell_volume 1783.447
_database_code_amcsd 0008659
_exptl_crystal_density_diffrn 3.785
_cod_original_formula_sum 'Ca2.892 Na.04 Zr.028 V.006 Al.196 Fe1.391 Mn.024 Mg.129 Si2.465 Ti.826 O12'
_cod_database_code 9007074

loop_
_space_group_symop_operation_xyz
x,y,z
1/2+x,1/2+y,1/2+z
z,1/2-x,1/2+y
1/2+z,-x,+y
-y,1/2+z,1/2-x
1/2-y,+z,-x
x,1/2-y,1/2+z
1/2+x,-y,+z
-z,1/2+x,1/2-y
1/2-z,+x,-y
y,1/2-z,1/2+x
1/2+y,-z,+x
-x,1/2+y,1/2-z
1/2-x,+y,-z
3/4+x,1/4-z,3/4-y
1/4+x,3/4-z,1/4-y
3/4-z,1/4+y,3/4+x
1/4-z,3/4+y,1/4+x
3/4+y,1/4-x,3/4-z
1/4+y,3/4-x,1/4-z
3/4-x,1/4+z,3/4+y
1/4-x,3/4+z,1/4+y
3/4+z,1/4-y,3/4-x
1/4+z,3/4-y,1/4-x
3/4-y,1/4+x,3/4+z
1/4-y,3/4+x,1/4+z
1/4+x,1/4+z,1/4+y
3/4+x,3/4+z,3/4+y
1/4-z,1/4-y,1/4-x
3/4-z,3/4-y,3/4-x
1/4+y,1/4+x,1/4+z
3/4+y,3/4+x,3/4+z
1/4-x,1/4-z,1/4-y
3/4-x,3/4-z,3/4-y
1/4+z,1/4+y,1/4+x
3/4+z,3/4+y,3/4+x
1/4-y,1/4-x,1/4-z
3/4-y,3/4-x,3/4-z
1/2+z,x,1/2-y
+z,1/2+x,-y
1/2-y,-z,1/2+x
-y,1/2-z,+x
1/2+x,y,1/2-z
+x,1/2+y,-z
1/2-z,-x,1/2+y
-z,1/2-x,+y
1/2+y,z,1/2-x
+y,1/2+z,-x
1/2-x,-y,1/2+z
-x,1/2-y,+z
1/2-z,1/2+x,y
-z,+x,1/2+y
1/2+y,1/2-z,-x
+y,-z,1/2-x
1/2-x,1/2+y,z
-x,+y,1/2+z
1/2+z,1/2-x,-y
+z,-x,1/2-y
1/2-y,1/2+z,x
-y,+z,1/2+x
1/2+x,1/2-y,-z
+x,-y,1/2-z
3/4-x,3/4+z,1/4-y
1/4-x,1/4+z,3/4-y
3/4+z,3/4-y,1/4+x
1/4+z,1/4-y,3/4+x
3/4-y,3/4+x,1/4-z
1/4-y,1/4+x,3/4-z
3/4+x,3/4-z,1/4+y
1/4+x,1/4-z,3/4+y
3/4-z,3/4+y,1/4-x
1/4-z,1/4+y,3/4-x
3/4+y,3/4-x,1/4+z
1/4+y,1/4-x,3/4+z
1/4-x,3/4-z,3/4+y
3/4-x,1/4-z,1/4+y
1/4+z,3/4+y,3/4-x
3/4+z,1/4+y,1/4-x
1/4-y,3/4-x,3/4+z
3/4-y,1/4-x,1/4+z
1/4+x,3/4+z,3/4-y
3/4+x,1/4+z,1/4-y
1/4-z,3/4-y,3/4+x
3/4-z,1/4-y,1/4+x
1/4+y,3/4+x,3/4-z
3/4+y,1/4+x,1/4-z
-z,-x,-y
1/2-z,1/2-x,1/2-y
y,z,x
1/2+y,1/2+z,1/2+x
-x,-y,-z
1/2-x,1/2-y,1/2-z
z,x,y
1/2+z,1/2+x,1/2+y
-y,-z,-x
1/2-y,1/2-z,1/2-x

loop_
_atom_site_aniso_label
_atom_site_aniso_U_11
_atom_site_aniso_U_22
_atom_site_aniso_U_33
_atom_site_aniso_U_12
_atom_site_aniso_U_13
_atom_site_aniso_U_23
CaX 0.00894 0.01192 0.01192 0.00000 0.00000 0.00298
NaX 0.00894 0.01192 0.01192 0.00000 0.00000 0.00298
ZrX 0.00894 0.01192 0.01192 0.00000 0.00000 0.00298
VX 0.00894 0.01192 0.01192 0.00000 0.00000 0.00298
YX 0.00894 0.01192 0.01192 0.00000 0.00000 0.00298
CeX 0.00894 0.01192 0.01192 0.00000 0.00000 0.00298
NdX 0.00894 0.01192 0.01192 0.00000 0.00000 0.00298
AlY 0.00820 0.00820 0.00820 0.00000 0.00000 0.00000
FeY 0.00820 0.00820 0.00820 0.00000 0.00000 0.00000
MnY 0.00820 0.00820 0.00820 0.00000 0.00000 0.00000
MgY 0.00820 0.00820 0.00820 0.00000 0.00000 0.00000
SiZ 0.00894 0.00969 0.00969 0.00000 0.00000 0.00000
TiZ 0.00894 0.00969 0.00969 0.00000 0.00000 0.00000
O 0.01788 0.01118 0.01267 -0.00224 0.00298 -0.00075

loop_
_atom_site_label
_atom_site_fract_x
_atom_site_fract_y
_atom_site_fract_z
_atom_site_occupancy
_atom_site_U_iso_or_equiv
_atom_site_type_symbol
_atom_site_attached_hydrogens
CaX 0.12500 0.00000 0.25000 0.96400 0.01089 Ca 0
NaX 0.12500 0.00000 0.25000 0.01330 0.01089 Na 0
ZrX 0.12500 0.00000 0.25000 0.00930 0.01089 Zr 0
VX 0.12500 0.00000 0.25000 0.00200 0.01089 V 0
YX 0.12500 0.00000 0.25000 0.00030 0.01089 Y 0
CeX 0.12500 0.00000 0.25000 0.00030 0.01089 Ce 0
NdX 0.12500 0.00000 0.25000 0.00030 0.01089 Nd 0
AlY 0.00000 0.00000 0.00000 0.09800 0.00811 Al 0
FeY 0.00000 0.00000 0.00000 0.69550 0.00811 Fe 0
MnY 0.00000 0.00000 0.00000 0.01200 0.00811 Mn 0
MgY 0.00000 0.00000 0.00000 0.06450 0.00811 Mg 0
SiZ 0.37500 0.00000 0.25000 0.82170 0.00975 Si 0
TiZ 0.37500 0.00000 0.25000 0.27530 0.00975 Ti 0
O 0.03770 0.04740 0.65360 1.00000 0.01406 O 0

loop_
_cod_changelog_entry_id
_cod_changelog_entry_author
_cod_changelog_entry_date
_cod_changelog_entry_text
1
;cod-tools version 3.8.0
Id: cif_guess_AMCSD_atom_types 9581 2023-05-17 12:35:41Z saulius
;
2023-05-23T09:19:30+03:00
;Derived atom types and hydrogen counts
from atom names that follow the AMCSD naming convention
(Wat == water, O-H == hydroxyl).
;

loop_
_cod_related_entry_id
_cod_related_entry_database
_cod_related_entry_code
1 AMCSD 0008659
